data_7200554
loop_
_publ_author_name
'Gao, Qiang'
'Jiang, Fei-Long'
'Wu, Ming-Yan'
'Huang, You-Gui'
'Yuan, Da-Qiang'
'Wei, Wei'
'Hong, Mao-Chun'

_publ_section_title
;
 Indium(iii)-2,5-pyridine dicarboxylate complexes with mononuclear, 1D
 chain, 2D layer and 3D chiral frameworks
;
_journal_issue 5
_journal_name_full CrystEngComm
_journal_page_first 918
_journal_paper_doi 10.1039/b817972g
_journal_volume 11
_journal_year 2009
_chemical_formula_moiety 'C72 H62 In2 N12 O31'
_chemical_formula_sum 'C72 H62 In2 N12 O31'
_chemical_formula_weight 1820.98
_chemical_name_systematic
;
?
;
_space_group_IT_number 2
_symmetry_cell_setting triclinic
_symmetry_space_group_name_Hall '-P 1'
_symmetry_space_group_name_H-M 'P -1'
_atom_sites_solution_hydrogens geom
_atom_sites_solution_primary direct
_atom_sites_solution_secondary difmap
_audit_creation_method SHELXL-97
_cell_angle_alpha 89.685(6)
_cell_angle_beta 89.532(5)
_cell_angle_gamma 78.434(5)
_cell_formula_units_Z 2
_cell_length_a 8.958(2)
_cell_length_b 14.948(3)
_cell_length_c 30.757(8)
_cell_measurement_reflns_used 8564
_cell_measurement_temperature 293(2)
_cell_measurement_theta_max 27.4797
_cell_measurement_theta_min 2.4088
_cell_volume 4034.7(16)
_computing_cell_refinement CrystalClear
_computing_data_collection 'CrystalClear (Rigaku, 2000)'
_computing_data_reduction CrystalClear
_computing_molecular_graphics 'SHELXL-97 (Sheldrick, 1997)'
_computing_publication_material 'SHELXL-97 (Sheldrick, 1997)'
_computing_structure_refinement 'SHELXL-97 (Sheldrick, 1997)'
_computing_structure_solution 'SHELXS-97 (Sheldrick, 1990)'
_diffrn_ambient_temperature 293(2)
_diffrn_measured_fraction_theta_full 0.968
_diffrn_measured_fraction_theta_max 0.968
_diffrn_measurement_device_type 'Rigaku Mercury CCD area-detector'
_diffrn_measurement_method \w
_diffrn_radiation_monochromator graphite
_diffrn_radiation_source 'fine-focus sealed tube'
_diffrn_radiation_type MoK\a
_diffrn_radiation_wavelength 0.71073
_diffrn_reflns_av_R_equivalents 0.0471
_diffrn_reflns_av_sigmaI/netI 0.0819
_diffrn_reflns_limit_h_max 11
_diffrn_reflns_limit_h_min -9
_diffrn_reflns_limit_k_max 19
_diffrn_reflns_limit_k_min -19
_diffrn_reflns_limit_l_max 39
_diffrn_reflns_limit_l_min -33
_diffrn_reflns_number 31126
_diffrn_reflns_theta_full 27.47
_diffrn_reflns_theta_max 27.47
_diffrn_reflns_theta_min 2.55
_exptl_absorpt_coefficient_mu 0.663
_exptl_absorpt_correction_T_max 1.0000
_exptl_absorpt_correction_T_min 0.8715
_exptl_absorpt_correction_type multi-scan
_exptl_absorpt_process_details '(CrystalClear; Rigaku, 2000)'
_exptl_crystal_colour Colorless
_exptl_crystal_density_diffrn 1.499
_exptl_crystal_density_method 'not measured'
_exptl_crystal_description Prism
_exptl_crystal_F_000 1848
_exptl_crystal_size_max 0.1200
_exptl_crystal_size_mid 0.0900
_exptl_crystal_size_min 0.0500
_refine_diff_density_max 1.384
_refine_diff_density_min -0.977
_refine_diff_density_rms 0.127
_refine_ls_extinction_method none
_refine_ls_goodness_of_fit_ref 1.019
_refine_ls_hydrogen_treatment constr
_refine_ls_matrix_type full
_refine_ls_number_parameters 1046
_refine_ls_number_reflns 17926
_refine_ls_number_restraints 30
_refine_ls_restrained_S_all 1.024
_refine_ls_R_factor_all 0.1035
_refine_ls_R_factor_gt 0.0720
_refine_ls_shift/su_max 0.001
_refine_ls_shift/su_mean 0.000
_refine_ls_structure_factor_coef Fsqd
_refine_ls_weighting_details 'calc w=1/[\s^2^(Fo^2^)+(0.1328P)^2^+0.0000P] where P=(Fo^2^+2Fc^2^)/3'
_refine_ls_weighting_scheme calc
_refine_ls_wR_factor_gt 0.1969
_refine_ls_wR_factor_ref 0.2276
_reflns_number_gt 11524
_reflns_number_total 17926
_reflns_threshold_expression >2sigma(I)
_cod_data_source_file b817972g.txt
_cod_data_source_block d:\c\y
_cod_depositor_comments
;
The following automatic conversions were performed:
'_exptl_absorpt_correction_type' value 'Multi-scan' changed to
'multi-scan' according to
'/home/saulius/struct/CIF-dictionaries/cif_core.dic' dictionary named
'cif_core.dic' version 2.4.1 from 2010-06-29.

Automatic conversion script
Id: cif_fix_enum 1527 2010-12-29 10:47:43Z saulius 
;
_cod_original_cell_volume 4034.6(17)
_cod_original_sg_symbol_H-M P-1
_cod_database_code 7200554

loop_
_symmetry_equiv_pos_as_xyz
'x, y, z'
'-x, -y, -z'

loop_
_atom_site_label
_atom_site_type_symbol
_atom_site_fract_x
_atom_site_fract_y
_atom_site_fract_z
_atom_site_U_iso_or_equiv
_atom_site_adp_type
_atom_site_occupancy
_atom_site_symmetry_multiplicity
_atom_site_calc_flag
_atom_site_refinement_flags
_atom_site_disorder_assembly
_atom_site_disorder_group
In1 In 0.08296(4) 0.55286(2) 0.131366(12) 0.03498(13) Uani 1 1 d . . .
In2 In 0.57411(4) 0.73201(2) 0.395619(12) 0.03539(13) Uani 1 1 d . . .
O1 O 0.0264(5) 0.4710(3) 0.18833(13) 0.0463(10) Uani 1 1 d . . .
O2 O -0.0162(8) 0.4641(4) 0.25841(17) 0.0818(17) Uani 1 1 d . . .
O3 O 0.3643(7) 0.8268(3) 0.1979(2) 0.0745(15) Uani 1 1 d . . .
O4 O 0.3382(7) 0.8452(4) 0.2692(2) 0.0870(18) Uani 1 1 d . . .
O5 O 0.0387(5) 0.6952(3) 0.10871(14) 0.0443(10) Uani 1 1 d . . .
O6 O -0.1312(6) 0.8116(3) 0.08276(19) 0.0746(16) Uani 1 1 d . . .
O7 O -0.5113(6) 0.4695(4) 0.17441(18) 0.0749(15) Uani 1 1 d . . .
O8 O -0.6763(5) 0.5468(4) 0.12636(16) 0.0602(12) Uani 1 1 d . . .
O9 O 0.0419(5) 0.4227(3) 0.10760(13) 0.0466(10) Uani 1 1 d . . .
O10 O 0.0503(7) 0.3220(3) 0.05387(17) 0.0693(15) Uani 1 1 d . . .
O11 O 0.3770(10) 0.7087(4) -0.0118(2) 0.117(3) Uani 1 1 d . . .
O12 O 0.4209(7) 0.6135(4) -0.06626(17) 0.0727(15) Uani 1 1 d . . .
O13 O 0.4550(5) 0.6647(3) 0.44993(14) 0.0472(10) Uani 1 1 d . . .
O14 O 0.4036(7) 0.6580(3) 0.52117(16) 0.0665(14) Uani 1 1 d . . .
O15 O 0.8071(7) 1.0157(3) 0.46958(17) 0.0671(14) Uani 1 1 d . . .
O16 O 0.7379(6) 1.0450(3) 0.53823(17) 0.0673(14) Uani 1 1 d . . .
O17 O 0.5485(5) 0.8820(3) 0.37350(14) 0.0451(9) Uani 1 1 d . . .
O18 O 0.3943(6) 1.0104(3) 0.35345(18) 0.0660(14) Uani 1 1 d . . .
O19 O -0.0101(6) 0.6448(4) 0.3907(3) 0.099(2) Uani 1 1 d . . .
O20 O -0.1900(5) 0.7675(3) 0.39151(15) 0.0514(11) Uani 1 1 d . . .
O21 O 0.4898(5) 0.6091(3) 0.36801(13) 0.0463(10) Uani 1 1 d . . .
O22 O 0.4894(8) 0.5148(4) 0.31265(18) 0.0817(18) Uani 1 1 d . . .
O23 O 0.8693(7) 0.8828(4) 0.25578(18) 0.0785(16) Uani 1 1 d . . .
O24 O 0.8592(7) 0.8112(4) 0.19445(17) 0.0771(16) Uani 1 1 d . . .
O25 O 0.7420(6) 0.6078(3) 0.41825(19) 0.0702(14) Uani 1 1 d . . .
O26 O -0.5913(14) 0.3973(6) 0.2517(3) 0.158(4) Uani 1 1 d . . .
O27 O -0.7864(18) 0.2896(9) 0.2732(6) 0.266(8) Uani 1 1 d . . .
O28 O 0.7198(11) 0.4296(5) 0.4155(3) 0.146(4) Uani 1 1 d . . .
O29 O 0.6721(16) 1.0678(10) 0.3717(5) 0.243(7) Uani 1 1 d . . .
O30 O 0.1616(14) 1.1405(8) 0.3167(5) 0.225(7) Uani 1 1 d . . .
N1 N 0.1254(5) 0.6241(3) 0.19491(15) 0.0395(10) Uani 1 1 d . . .
N2 N -0.1782(5) 0.6006(3) 0.12693(14) 0.0346(9) Uani 1 1 d . . .
N3 N 0.1450(6) 0.5379(3) 0.05620(15) 0.0410(11) Uani 1 1 d . . .
N4 N 0.5895(5) 0.8049(3) 0.46106(15) 0.0363(10) Uani 1 1 d . . .
N5 N 0.3216(5) 0.7955(3) 0.38257(15) 0.0375(10) Uani 1 1 d . . .
N6 N 0.6348(5) 0.7148(3) 0.32250(15) 0.0395(10) Uani 1 1 d . . .
N7 N 0.6727(10) 0.4900(5) 0.5693(5) 0.124(5) Uani 1 1 d . . .
H7 H 0.6187 0.4490 0.5730 0.149 Uiso 1 1 calc R . .
N8 N 1.0688(7) 0.8415(4) 0.5339(2) 0.0637(16) Uani 1 1 d . . .
H8 H 1.1120 0.8872 0.5293 0.076 Uiso 1 1 calc R . .
N9 N -0.4853(9) -0.0420(5) 0.1998(3) 0.085(2) Uani 1 1 d . . .
H9 H -0.5294 -0.0879 0.2023 0.102 Uiso 1 1 calc R . .
N10 N -0.1080(9) 0.3189(5) 0.1733(5) 0.120(5) Uani 1 1 d . . .
H10 H -0.0591 0.3624 0.1695 0.144 Uiso 1 1 calc R . .
N11 N 0.4252(8) 0.2732(4) 0.1006(2) 0.0757(19) Uani 1 1 d . . .
H11 H 0.4744 0.3112 0.0890 0.091 Uiso 1 1 calc R . .
N12 N 0.0285(10) -0.0220(6) 0.2063(3) 0.105(3) Uani 1 1 d D . .
H12 H -0.0211 -0.0560 0.2208 0.126 Uiso 1 1 calc R . .
C1 C 0.0299(8) 0.4982(4) 0.2271(2) 0.0484(14) Uani 1 1 d . . .
C2 C 0.0927(7) 0.5843(4) 0.2321(2) 0.0467(14) Uani 1 1 d . . .
C3 C 0.1218(9) 0.6193(5) 0.2728(2) 0.0631(19) Uani 1 1 d . . .
H3 H 0.0929 0.5936 0.2984 0.076 Uiso 1 1 calc R . .
C4 C 0.1933(9) 0.6916(5) 0.2742(2) 0.0622(18) Uani 1 1 d . . .
H4 H 0.2163 0.7148 0.3007 0.075 Uiso 1 1 calc R . .
C5 C 0.2318(7) 0.7305(4) 0.2352(2) 0.0483(14) Uani 1 1 d . . .
C6 C 0.1910(7) 0.6967(4) 0.1968(2) 0.0449(13) Uani 1 1 d . . .
H6 H 0.2096 0.7255 0.1710 0.054 Uiso 1 1 calc R . .
C7 C 0.3151(9) 0.8081(5) 0.2366(3) 0.068(2) Uani 1 1 d . . .
C8 C -0.0958(7) 0.7348(4) 0.0990(2) 0.0458(14) Uani 1 1 d . . .
C9 C -0.2226(7) 0.6849(4) 0.10955(18) 0.0392(12) Uani 1 1 d . . .
C10 C -0.3720(7) 0.7207(4) 0.1018(2) 0.0481(14) Uani 1 1 d . . .
H10A H -0.4002 0.7783 0.0893 0.058 Uiso 1 1 calc R . .
C11 C -0.4833(7) 0.6704(4) 0.1129(2) 0.0482(14) Uani 1 1 d . . .
H11A H -0.5857 0.6941 0.1076 0.058 Uiso 1 1 calc R . .
C12 C -0.4386(6) 0.5856(4) 0.13165(18) 0.0397(12) Uani 1 1 d . . .
C13 C -0.2824(6) 0.5532(4) 0.13849(18) 0.0365(11) Uani 1 1 d . . .
H13 H -0.2509 0.4964 0.1516 0.044 Uiso 1 1 calc R . .
C14 C -0.5494(7) 0.5281(5) 0.1458(2) 0.0506(15) Uani 1 1 d . . .
C15 C 0.0753(7) 0.3936(4) 0.0684(2) 0.0418(13) Uani 1 1 d . . .
C16 C 0.1510(7) 0.4535(4) 0.04043(19) 0.0413(12) Uani 1 1 d . . .
C17 C 0.2168(9) 0.4251(5) 0.0010(2) 0.0578(17) Uani 1 1 d . . .
H17 H 0.2124 0.3680 -0.0101 0.069 Uiso 1 1 calc R . .
C18 C 0.2904(9) 0.4850(5) -0.0217(2) 0.0573(17) Uani 1 1 d . . .
H18 H 0.3420 0.4665 -0.0475 0.069 Uiso 1 1 calc R . .
C19 C 0.2866(8) 0.5702(5) -0.0062(2) 0.0514(15) Uani 1 1 d . . .
C20 C 0.2121(8) 0.5954(4) 0.0331(2) 0.0499(15) Uani 1 1 d . . .
H20 H 0.2088 0.6540 0.0437 0.060 Uiso 1 1 calc R . .
C21 C 0.3652(10) 0.6380(5) -0.0291(3) 0.066(2) Uani 1 1 d . . .
C22 C 0.4552(7) 0.6914(4) 0.4891(2) 0.0437(13) Uani 1 1 d . . .
C23 C 0.5261(6) 0.7742(3) 0.49669(18) 0.0362(11) Uani 1 1 d . . .
C24 C 0.5329(8) 0.8142(4) 0.5360(2) 0.0477(15) Uani 1 1 d . . .
H24 H 0.4919 0.7909 0.5605 0.057 Uiso 1 1 calc R . .
C25 C 0.6002(8) 0.8893(4) 0.5401(2) 0.0511(15) Uani 1 1 d . . .
H25 H 0.6003 0.9186 0.5667 0.061 Uiso 1 1 calc R . .
C26 C 0.6665(7) 0.9192(4) 0.50427(19) 0.0399(12) Uani 1 1 d . . .
C27 C 0.6571(6) 0.8761(4) 0.4644(2) 0.0395(12) Uani 1 1 d . . .
H27 H 0.6991 0.8976 0.4396 0.047 Uiso 1 1 calc R . .
C28 C 0.7416(7) 1.0004(4) 0.5061(2) 0.0458(14) Uani 1 1 d . . .
C29 C 0.4173(7) 0.9302(4) 0.36479(19) 0.0441(14) Uani 1 1 d . . .
C30 C 0.2855(7) 0.8824(4) 0.36985(18) 0.0410(12) Uani 1 1 d . . .
C31 C 0.1377(8) 0.9260(4) 0.3629(2) 0.0553(16) Uani 1 1 d . . .
H31 H 0.1148 0.9869 0.3543 0.066 Uiso 1 1 calc R . .
C32 C 0.0236(8) 0.8770(4) 0.3691(2) 0.0550(16) Uani 1 1 d . . .
H32 H -0.0776 0.9055 0.3650 0.066 Uiso 1 1 calc R . .
C33 C 0.0591(6) 0.7860(4) 0.38125(19) 0.0432(13) Uani 1 1 d . . .
C34 C 0.2126(6) 0.7473(4) 0.3877(2) 0.0409(12) Uani 1 1 d . . .
H34 H 0.2396 0.6862 0.3958 0.049 Uiso 1 1 calc R . .
C35 C -0.0565(7) 0.7270(4) 0.3880(2) 0.0495(15) Uani 1 1 d . . .
C36 C 0.5211(8) 0.5827(4) 0.3297(2) 0.0488(15) Uani 1 1 d . . .
C37 C 0.6009(8) 0.6435(4) 0.3020(2) 0.0477(14) Uani 1 1 d . . .
C38 C 0.6279(9) 0.6277(5) 0.2576(2) 0.0629(19) Uani 1 1 d . . .
H38 H 0.5957 0.5802 0.2435 0.075 Uiso 1 1 calc R . .
C39 C 0.7041(9) 0.6854(5) 0.2360(2) 0.0621(18) Uani 1 1 d . . .
H39 H 0.7296 0.6744 0.2068 0.074 Uiso 1 1 calc R . .
C40 C 0.7439(7) 0.7590(5) 0.2559(2) 0.0508(15) Uani 1 1 d . . .
C41 C 0.7059(7) 0.7708(4) 0.2999(2) 0.0458(14) Uani 1 1 d . . .
H41 H 0.7314 0.8202 0.3142 0.055 Uiso 1 1 calc R . .
C42 C 0.8277(9) 0.8212(6) 0.2329(3) 0.067(2) Uani 1 1 d . . .
C43 C 0.6976(15) 0.5414(8) 0.6038(5) 0.127(5) Uani 1 1 d . . .
H43 H 0.6606 0.5313 0.6314 0.152 Uiso 1 1 calc R . .
C44 C 0.7295(14) 0.5009(6) 0.5295(6) 0.124(5) Uani 1 1 d . . .
H44 H 0.7116 0.4636 0.5068 0.148 Uiso 1 1 calc R . .
C45 C 0.7801(15) 0.6092(7) 0.5965(4) 0.124(5) Uani 1 1 d . . .
H45 H 0.7968 0.6465 0.6194 0.149 Uiso 1 1 calc R . .
C46 C 0.8132(11) 0.5662(5) 0.5222(4) 0.088(3) Uani 1 1 d . . .
H46 H 0.8534 0.5730 0.4947 0.106 Uiso 1 1 calc R . .
C47 C 0.8382(8) 0.6221(4) 0.5554(3) 0.0614(19) Uani 1 1 d . . .
C48 C 0.9223(7) 0.6983(4) 0.5483(2) 0.0478(15) Uani 1 1 d . . .
C49 C 0.9475(11) 0.7531(5) 0.5815(3) 0.079(3) Uani 1 1 d . . .
H49 H 0.9129 0.7441 0.6094 0.094 Uiso 1 1 calc R . .
C50 C 0.9726(9) 0.7175(4) 0.5079(2) 0.0608(19) Uani 1 1 d . . .
H50 H 0.9581 0.6820 0.4842 0.073 Uiso 1 1 calc R . .
C51 C 1.0241(13) 0.8215(6) 0.5732(3) 0.093(3) Uani 1 1 d . . .
H51 H 1.0462 0.8560 0.5965 0.112 Uiso 1 1 calc R . .
C52 C 1.0445(10) 0.7894(5) 0.5027(2) 0.067(2) Uani 1 1 d . . .
H52 H 1.0779 0.8013 0.4750 0.080 Uiso 1 1 calc R . .
C53 C -0.4843(10) 0.0100(7) 0.2333(3) 0.082(3) Uani 1 1 d . . .
H53 H -0.5272 -0.0044 0.2594 0.099 Uiso 1 1 calc R . .
C54 C -0.4239(11) -0.0287(6) 0.1629(4) 0.089(3) Uani 1 1 d . . .
H54 H -0.4281 -0.0673 0.1396 0.107 Uiso 1 1 calc R . .
C55 C -0.4161(10) 0.0916(6) 0.2306(3) 0.086(3) Uani 1 1 d . . .
H55 H -0.4205 0.1320 0.2537 0.104 Uiso 1 1 calc R . .
C56 C -0.3523(10) 0.0436(5) 0.1590(3) 0.080(3) Uani 1 1 d . . .
H56 H -0.3059 0.0516 0.1325 0.097 Uiso 1 1 calc R . .
C57 C -0.3440(8) 0.1047(5) 0.1911(3) 0.066(2) Uani 1 1 d . . .
C58 C -0.2629(8) 0.1823(4) 0.1843(3) 0.063(2) Uani 1 1 d . . .
C59 C -0.2390(12) 0.2368(6) 0.2197(4) 0.100(3) Uani 1 1 d . . .
H59 H -0.2776 0.2281 0.2472 0.120 Uiso 1 1 calc R . .
C60 C -0.2119(10) 0.2019(6) 0.1439(4) 0.086(3) Uani 1 1 d . . .
H60 H -0.2329 0.1683 0.1202 0.103 Uiso 1 1 calc R . .
C61 C -0.1534(14) 0.3057(6) 0.2117(5) 0.116(4) Uani 1 1 d . . .
H61 H -0.1304 0.3411 0.2345 0.139 Uiso 1 1 calc R . .
C62 C -0.1309(12) 0.2696(8) 0.1375(5) 0.104(4) Uani 1 1 d . . .
H62 H -0.0934 0.2813 0.1102 0.125 Uiso 1 1 calc R . .
C63 C 0.3643(8) 0.2883(5) 0.1397(3) 0.0614(18) Uani 1 1 d . . .
H63 H 0.3759 0.3404 0.1545 0.074 Uiso 1 1 calc R . .
C64 C 0.4098(12) 0.1984(7) 0.0792(4) 0.096(3) Uani 1 1 d . . .
H64 H 0.4535 0.1873 0.0517 0.115 Uiso 1 1 calc R . .
C65 C 0.2852(9) 0.2302(5) 0.1590(3) 0.069(2) Uani 1 1 d . . .
H65 H 0.2459 0.2423 0.1869 0.083 Uiso 1 1 calc R . .
C66 C 0.3279(12) 0.1356(6) 0.0976(4) 0.092(3) Uani 1 1 d . . .
H66 H 0.3193 0.0830 0.0826 0.110 Uiso 1 1 calc R . .
C67 C 0.2625(9) 0.1528(6) 0.1373(3) 0.075(2) Uani 1 1 d . . .
C68 C 0.1754(9) 0.0872(6) 0.1597(4) 0.106(4) Uani 1 1 d DU . .
C69 C 0.1524(12) 0.0895(7) 0.2051(4) 0.124(4) Uani 1 1 d DU . .
H69 H 0.1948 0.1321 0.2201 0.149 Uiso 1 1 calc R . .
C70 C 0.1202(13) 0.0214(7) 0.1359(5) 0.135(4) Uani 1 1 d DU . .
H70 H 0.1298 0.0151 0.1059 0.162 Uiso 1 1 calc R . .
C71 C 0.0757(14) 0.0371(7) 0.2299(4) 0.118(4) Uani 1 1 d DU . .
H71 H 0.0599 0.0433 0.2598 0.141 Uiso 1 1 calc R . .
C72 C 0.0399(9) -0.0406(6) 0.1659(3) 0.083(2) Uani 1 1 d DU . .
H72 H 0.0021 -0.0891 0.1545 0.099 Uiso 1 1 calc R . .
O31 O -0.1574(9) 0.1700(6) 0.3190(3) 0.282(8) Uiso 1 1 d R . .

loop_
_atom_site_aniso_label
_atom_site_aniso_U_11
_atom_site_aniso_U_22
_atom_site_aniso_U_33
_atom_site_aniso_U_23
_atom_site_aniso_U_13
_atom_site_aniso_U_12
In1 0.0266(2) 0.0387(2) 0.0437(2) -0.00028(16) 0.00123(15) -0.01614(16)
In2 0.0285(2) 0.0391(2) 0.0429(2) 0.00143(16) 0.00146(16) -0.01727(16)
O1 0.050(3) 0.049(2) 0.048(2) 0.0052(18) -0.0076(19) -0.0280(19)
O2 0.114(5) 0.093(4) 0.058(3) 0.010(3) 0.006(3) -0.067(4)
O3 0.077(4) 0.060(3) 0.099(4) -0.010(3) -0.009(3) -0.042(3)
O4 0.087(4) 0.078(4) 0.107(5) -0.039(3) -0.013(4) -0.040(3)
O5 0.037(2) 0.038(2) 0.061(3) 0.0035(18) 0.0073(19) -0.0160(17)
O6 0.070(4) 0.055(3) 0.102(4) 0.042(3) -0.009(3) -0.021(2)
O7 0.059(3) 0.097(4) 0.081(4) 0.035(3) -0.014(3) -0.044(3)
O8 0.024(2) 0.095(4) 0.065(3) -0.013(3) 0.0017(19) -0.019(2)
O9 0.051(3) 0.044(2) 0.050(2) -0.0031(18) 0.012(2) -0.0221(19)
O10 0.092(4) 0.056(3) 0.070(3) -0.013(2) 0.019(3) -0.039(3)
O11 0.168(8) 0.086(4) 0.116(6) -0.019(4) 0.071(5) -0.075(5)
O12 0.082(4) 0.083(3) 0.060(3) 0.005(3) 0.025(3) -0.034(3)
O13 0.055(3) 0.043(2) 0.051(2) -0.0005(18) 0.000(2) -0.0271(19)
O14 0.090(4) 0.060(3) 0.064(3) 0.007(2) 0.013(3) -0.049(3)
O15 0.084(4) 0.060(3) 0.073(3) -0.010(2) 0.008(3) -0.052(3)
O16 0.090(4) 0.054(3) 0.068(3) -0.017(2) -0.005(3) -0.038(3)
O17 0.041(2) 0.044(2) 0.055(2) 0.0049(18) -0.0016(19) -0.0191(18)
O18 0.065(3) 0.041(2) 0.094(4) 0.013(2) -0.014(3) -0.014(2)
O19 0.040(3) 0.061(3) 0.199(8) 0.006(4) 0.012(4) -0.016(3)
O20 0.026(2) 0.066(3) 0.066(3) -0.005(2) 0.0011(19) -0.0194(19)
O21 0.053(3) 0.041(2) 0.049(2) -0.0043(18) 0.0128(19) -0.0206(19)
O22 0.122(5) 0.068(3) 0.071(3) -0.017(3) 0.007(3) -0.057(3)
O23 0.083(4) 0.096(4) 0.066(3) 0.015(3) 0.014(3) -0.043(3)
O24 0.071(4) 0.102(4) 0.056(3) 0.015(3) 0.027(3) -0.013(3)
O25 0.048(3) 0.059(3) 0.104(4) 0.021(3) -0.006(3) -0.012(2)
O26 0.267(13) 0.137(7) 0.105(6) -0.022(5) 0.035(7) -0.125(8)
O27 0.256(18) 0.183(11) 0.36(2) 0.097(12) -0.025(14) -0.048(11)
O28 0.140(7) 0.077(4) 0.213(9) 0.047(5) 0.078(7) -0.005(4)
O29 0.214(13) 0.317(17) 0.252(15) -0.073(12) 0.082(11) -0.185(13)
O30 0.150(10) 0.179(10) 0.328(18) 0.088(11) 0.030(10) 0.009(8)
N1 0.036(3) 0.042(2) 0.043(3) -0.007(2) -0.002(2) -0.016(2)
N2 0.028(2) 0.039(2) 0.038(2) -0.0031(18) 0.0022(18) -0.0121(19)
N3 0.036(3) 0.048(3) 0.042(3) -0.004(2) 0.005(2) -0.014(2)
N4 0.036(2) 0.034(2) 0.043(2) -0.0041(18) 0.001(2) -0.0180(19)
N5 0.029(2) 0.035(2) 0.048(3) 0.0007(19) 0.003(2) -0.0083(19)
N6 0.034(3) 0.047(2) 0.039(2) -0.001(2) 0.004(2) -0.014(2)
N7 0.069(6) 0.054(4) 0.258(15) 0.045(7) -0.042(7) -0.036(4)
N8 0.069(4) 0.054(3) 0.079(4) 0.006(3) -0.004(3) -0.039(3)
N9 0.083(5) 0.056(4) 0.123(7) 0.013(4) -0.018(5) -0.030(4)
N10 0.049(4) 0.063(5) 0.255(14) 0.073(7) -0.028(7) -0.029(4)
N11 0.068(4) 0.083(4) 0.084(5) 0.027(4) 0.004(4) -0.035(4)
N12 0.080(6) 0.087(6) 0.145(9) 0.001(6) 0.000(6) -0.010(5)
C1 0.051(4) 0.051(3) 0.047(3) 0.006(3) -0.003(3) -0.021(3)
C2 0.041(3) 0.053(3) 0.049(3) -0.005(3) -0.003(3) -0.015(3)
C3 0.075(5) 0.074(5) 0.047(4) 0.001(3) 0.005(3) -0.032(4)
C4 0.068(5) 0.068(4) 0.053(4) -0.010(3) -0.007(3) -0.020(4)
C5 0.039(3) 0.046(3) 0.063(4) -0.017(3) -0.004(3) -0.016(3)
C6 0.041(3) 0.041(3) 0.056(4) -0.005(3) -0.001(3) -0.016(3)
C7 0.050(4) 0.053(4) 0.104(7) -0.018(4) -0.006(4) -0.017(3)
C8 0.043(4) 0.048(3) 0.050(3) 0.001(3) 0.011(3) -0.019(3)
C9 0.037(3) 0.039(3) 0.044(3) 0.002(2) 0.004(2) -0.014(2)
C10 0.040(3) 0.044(3) 0.058(4) 0.005(3) -0.003(3) -0.005(3)
C11 0.029(3) 0.058(4) 0.056(4) -0.002(3) -0.005(3) -0.005(3)
C12 0.028(3) 0.053(3) 0.041(3) -0.008(2) -0.002(2) -0.013(2)
C13 0.031(3) 0.039(3) 0.044(3) 0.001(2) 0.004(2) -0.017(2)
C14 0.037(3) 0.065(4) 0.058(4) -0.017(3) 0.009(3) -0.029(3)
C15 0.038(3) 0.041(3) 0.050(3) -0.005(2) 0.004(3) -0.017(2)
C16 0.035(3) 0.049(3) 0.045(3) -0.003(2) 0.002(2) -0.019(2)
C17 0.075(5) 0.061(4) 0.043(3) -0.011(3) 0.009(3) -0.026(4)
C18 0.071(5) 0.064(4) 0.041(3) -0.003(3) 0.011(3) -0.025(4)
C19 0.049(4) 0.058(4) 0.046(3) 0.007(3) 0.005(3) -0.009(3)
C20 0.053(4) 0.053(3) 0.048(3) -0.002(3) 0.008(3) -0.022(3)
C21 0.078(5) 0.064(4) 0.062(5) 0.004(4) 0.017(4) -0.025(4)
C22 0.040(3) 0.042(3) 0.054(4) 0.006(3) 0.003(3) -0.020(2)
C23 0.037(3) 0.032(2) 0.043(3) 0.001(2) 0.003(2) -0.014(2)
C24 0.056(4) 0.047(3) 0.045(3) -0.002(3) 0.013(3) -0.023(3)
C25 0.059(4) 0.046(3) 0.054(4) -0.001(3) -0.002(3) -0.024(3)
C26 0.039(3) 0.034(3) 0.050(3) -0.004(2) -0.003(2) -0.016(2)
C27 0.034(3) 0.037(3) 0.053(3) -0.002(2) 0.001(2) -0.020(2)
C28 0.044(3) 0.041(3) 0.058(4) -0.003(3) -0.002(3) -0.020(3)
C29 0.049(4) 0.040(3) 0.047(3) 0.005(2) -0.001(3) -0.017(3)
C30 0.035(3) 0.047(3) 0.042(3) -0.002(2) -0.005(2) -0.008(2)
C31 0.048(4) 0.048(3) 0.067(4) 0.003(3) -0.004(3) 0.000(3)
C32 0.041(4) 0.053(4) 0.066(4) -0.006(3) -0.006(3) 0.002(3)
C33 0.025(3) 0.057(3) 0.048(3) -0.006(3) 0.002(2) -0.009(3)
C34 0.027(3) 0.042(3) 0.055(3) -0.002(2) 0.004(2) -0.009(2)
C35 0.030(3) 0.053(4) 0.066(4) -0.002(3) 0.005(3) -0.009(3)
C36 0.060(4) 0.040(3) 0.050(4) -0.005(3) 0.003(3) -0.020(3)
C37 0.051(4) 0.046(3) 0.048(3) -0.002(3) 0.003(3) -0.015(3)
C38 0.066(5) 0.069(4) 0.058(4) -0.012(3) 0.010(4) -0.026(4)
C39 0.064(5) 0.076(5) 0.047(4) -0.009(3) 0.010(3) -0.014(4)
C40 0.037(3) 0.069(4) 0.045(3) 0.011(3) 0.006(3) -0.010(3)
C41 0.048(4) 0.049(3) 0.045(3) -0.001(3) 0.009(3) -0.020(3)
C42 0.046(4) 0.084(5) 0.065(5) 0.026(4) 0.016(4) -0.004(4)
C43 0.128(11) 0.102(8) 0.164(12) 0.038(8) 0.032(9) -0.056(8)
C44 0.102(9) 0.054(5) 0.228(16) 0.004(7) -0.048(10) -0.044(6)
C45 0.174(12) 0.115(8) 0.116(9) -0.008(6) 0.054(8) -0.107(8)
C46 0.084(6) 0.059(4) 0.132(8) 0.002(5) -0.034(6) -0.042(4)
C47 0.049(4) 0.041(3) 0.100(6) 0.013(3) -0.006(4) -0.025(3)
C48 0.045(4) 0.034(3) 0.067(4) 0.007(3) -0.005(3) -0.017(3)
C49 0.123(8) 0.071(5) 0.060(5) 0.002(4) 0.014(5) -0.063(5)
C50 0.085(6) 0.047(3) 0.057(4) -0.007(3) 0.003(4) -0.031(4)
C51 0.158(10) 0.090(6) 0.062(5) -0.018(4) 0.008(5) -0.094(6)
C52 0.095(6) 0.061(4) 0.056(4) -0.001(3) 0.011(4) -0.042(4)
C53 0.068(6) 0.093(6) 0.088(6) 0.017(5) -0.002(5) -0.022(5)
C54 0.085(7) 0.072(5) 0.118(8) 0.003(5) -0.004(6) -0.033(5)
C55 0.073(6) 0.080(5) 0.115(8) 0.021(5) 0.011(5) -0.039(5)
C56 0.064(5) 0.061(4) 0.124(8) 0.000(5) -0.017(5) -0.029(4)
C57 0.043(4) 0.046(3) 0.113(6) 0.019(4) -0.005(4) -0.017(3)
C58 0.042(4) 0.046(3) 0.105(6) 0.023(4) -0.009(4) -0.020(3)
C59 0.101(8) 0.081(6) 0.131(9) -0.007(6) -0.005(7) -0.051(6)
C60 0.063(5) 0.080(5) 0.120(8) 0.032(5) -0.003(5) -0.028(4)
C61 0.119(10) 0.062(5) 0.179(13) 0.006(7) -0.004(9) -0.050(6)
C62 0.063(6) 0.091(7) 0.156(11) 0.064(7) 0.016(7) -0.011(5)
C63 0.051(4) 0.058(4) 0.076(5) 0.015(3) 0.004(4) -0.013(3)
C64 0.094(7) 0.096(6) 0.110(8) -0.028(6) 0.023(6) -0.049(6)
C65 0.050(4) 0.067(4) 0.094(6) 0.027(4) 0.004(4) -0.018(4)
C66 0.086(7) 0.065(5) 0.130(9) 0.011(5) -0.014(6) -0.028(5)
C67 0.045(4) 0.071(5) 0.111(7) 0.038(5) -0.001(4) -0.013(4)
C68 0.038(4) 0.069(5) 0.209(10) 0.049(6) -0.001(6) -0.012(4)
C69 0.075(6) 0.107(6) 0.193(10) 0.082(7) 0.025(7) -0.027(5)
C70 0.081(7) 0.084(6) 0.247(12) 0.032(7) 0.006(8) -0.031(5)
C71 0.109(9) 0.102(7) 0.148(10) 0.034(7) 0.018(8) -0.035(7)
C72 0.064(5) 0.082(6) 0.100(7) -0.012(5) -0.008(5) -0.009(4)

loop_
_atom_type_symbol
_atom_type_description
_atom_type_scat_dispersion_real
_atom_type_scat_dispersion_imag
_atom_type_scat_source
C C 0.0033 0.0016 'International Tables Vol C Tables 4.2.6.8 and 6.1.1.4'
H H 0.0000 0.0000 'International Tables Vol C Tables 4.2.6.8 and 6.1.1.4'
N N 0.0061 0.0033 'International Tables Vol C Tables 4.2.6.8 and 6.1.1.4'
O O 0.0106 0.0060 'International Tables Vol C Tables 4.2.6.8 and 6.1.1.4'
In In -0.7276 1.3100 'International Tables Vol C Tables 4.2.6.8 and 6.1.1.4'

loop_
_geom_angle_atom_site_label_1
_geom_angle_atom_site_label_2
_geom_angle_atom_site_label_3
_geom_angle
_geom_angle_site_symmetry_1
_geom_angle_site_symmetry_3
_geom_angle_publ_flag
O8 In1 O9 106.77(17) 1_655 . ?
O8 In1 O5 90.30(18) 1_655 . ?
O9 In1 O5 136.65(16) . . ?
O8 In1 O1 111.21(18) 1_655 . ?
O9 In1 O1 71.42(15) . . ?
O5 In1 O1 139.07(16) . . ?
O8 In1 O1 111.21(18) 1_655 1 ?
O9 In1 O1 71.42(15) . 1 ?
O5 In1 O1 139.07(16) . 1 ?
O1 In1 O1 0.0(3) . 1 ?
O8 In1 N1 79.39(17) 1_655 . ?
O9 In1 N1 140.95(16) . . ?
O5 In1 N1 80.43(16) . . ?
O1 In1 N1 70.53(16) . . ?
O1 In1 N1 70.53(16) 1 . ?
O8 In1 N2 163.01(18) 1_655 . ?
O9 In1 N2 84.94(16) . . ?
O5 In1 N2 72.85(15) . . ?
O1 In1 N2 83.92(15) . . ?
O1 In1 N2 83.92(15) 1 . ?
N1 In1 N2 99.45(16) . . ?
O8 In1 N3 73.72(18) 1_655 . ?
O9 In1 N3 70.27(15) . . ?
O5 In1 N3 77.27(16) . . ?
O1 In1 N3 140.99(16) . . ?
O1 In1 N3 140.99(16) 1 . ?
N1 In1 N3 144.67(17) . . ?
N2 In1 N3 99.71(16) . . ?
O25 In2 O20 73.13(17) . 1_655 ?
O25 In2 O21 74.29(18) . . ?
O20 In2 O21 129.66(15) 1_655 . ?
O25 In2 O13 73.07(17) . . ?
O20 In2 O13 131.72(16) 1_655 . ?
O21 In2 O13 70.48(14) . . ?
O25 In2 O17 144.16(17) . . ?
O20 In2 O17 71.14(15) 1_655 . ?
O21 In2 O17 133.24(15) . . ?
O13 In2 O17 131.89(15) . . ?
O25 In2 N5 146.28(17) . . ?
O20 In2 N5 140.59(16) 1_655 . ?
O21 In2 N5 78.97(16) . . ?
O13 In2 N5 78.91(16) . . ?
O17 In2 N5 69.50(15) . . ?
O25 In2 N4 91.40(19) . . ?
O20 In2 N4 77.62(16) 1_655 . ?
O21 In2 N4 140.18(14) . . ?
O13 In2 N4 69.81(15) . . ?
O17 In2 N4 78.43(15) . . ?
N5 In2 N4 96.27(16) . . ?
O25 In2 N6 96.09(19) . . ?
O20 In2 N6 76.87(17) 1_655 . ?
O21 In2 N6 69.63(15) . . ?
O13 In2 N6 140.12(16) . . ?
O17 In2 N6 78.56(16) . . ?
N5 In2 N6 93.46(17) . . ?
N4 In2 N6 149.98(16) . . ?
O1 O1 C1 0(10) 1 . ?
O1 O1 In1 0(10) 1 . ?
C1 O1 In1 122.3(4) . . ?
C8 O5 In1 119.9(4) . . ?
C14 O8 In1 145.9(5) . 1_455 ?
C15 O9 In1 123.2(3) . . ?
C22 O13 In2 121.0(3) . . ?
C29 O17 In2 120.7(4) . . ?
C35 O20 In2 138.0(4) . 1_455 ?
C36 O21 In2 121.1(4) . . ?
C6 N1 C2 119.1(5) . . ?
C6 N1 In1 124.1(4) . . ?
C2 N1 In1 116.5(4) . . ?
C13 N2 C9 119.5(5) . . ?
C13 N2 In1 126.6(4) . . ?
C9 N2 In1 113.9(4) . . ?
C20 N3 C16 118.2(5) . . ?
C20 N3 In1 125.0(4) . . ?
C16 N3 In1 114.1(4) . . ?
C27 N4 C23 119.6(5) . . ?
C27 N4 In2 122.0(4) . . ?
C23 N4 In2 118.4(3) . . ?
C30 N5 C34 119.9(5) . . ?
C30 N5 In2 118.7(4) . . ?
C34 N5 In2 121.5(4) . . ?
C37 N6 C41 118.0(5) . . ?
C37 N6 In2 118.0(4) . . ?
C41 N6 In2 124.0(4) . . ?
C44 N7 C43 122.3(9) . . ?
C44 N7 H7 118.8 . . ?
C43 N7 H7 118.8 . . ?
C52 N8 C51 116.8(6) . . ?
C52 N8 H8 121.6 . . ?
C51 N8 H8 121.6 . . ?
C54 N9 C53 123.5(8) . . ?
C54 N9 H9 118.3 . . ?
C53 N9 H9 118.3 . . ?
C61 N10 C62 125.3(9) . . ?
C61 N10 H10 117.4 . . ?
C62 N10 H10 117.4 . . ?
C63 N11 C64 119.2(7) . . ?
C63 N11 H11 120.4 . . ?
C64 N11 H11 120.4 . . ?
C72 N12 C71 133.3(11) . . ?
C72 N12 H12 113.3 . . ?
C71 N12 H12 113.3 . . ?
O2 C1 O1 125.8(6) . 1 ?
O2 C1 O1 125.8(6) . . ?
O1 C1 O1 0.0(5) 1 . ?
O2 C1 C2 119.7(6) . . ?
O1 C1 C2 114.4(5) 1 . ?
O1 C1 C2 114.4(5) . . ?
N1 C2 C3 121.3(6) . . ?
N1 C2 C1 115.9(5) . . ?
C3 C2 C1 122.8(6) . . ?
C4 C3 C2 118.8(6) . . ?
C4 C3 H3 120.6 . . ?
C2 C3 H3 120.6 . . ?
C3 C4 C5 119.4(6) . . ?
C3 C4 H4 120.3 . . ?
C5 C4 H4 120.3 . . ?
C6 C5 C4 118.7(6) . . ?
C6 C5 C7 121.9(7) . . ?
C4 C5 C7 119.4(7) . . ?
N1 C6 C5 122.6(6) . . ?
N1 C6 H6 118.7 . . ?
C5 C6 H6 118.7 . . ?
O4 C7 O3 124.6(8) . . ?
O4 C7 C5 123.6(9) . . ?
O3 C7 C5 111.8(7) . . ?
O6 C8 O5 125.1(6) . . ?
O6 C8 C9 117.6(6) . . ?
O5 C8 C9 117.2(5) . . ?
N2 C9 C10 121.4(5) . . ?
N2 C9 C8 115.5(5) . . ?
C10 C9 C8 123.1(5) . . ?
C9 C10 C11 119.7(5) . . ?
C9 C10 H10A 120.2 . . ?
C11 C10 H10A 120.2 . . ?
C12 C11 C10 119.0(5) . . ?
C12 C11 H11A 120.5 . . ?
C10 C11 H11A 120.5 . . ?
C11 C12 C13 117.9(5) . . ?
C11 C12 C14 122.9(5) . . ?
C13 C12 C14 119.2(5) . . ?
N2 C13 C12 122.4(5) . . ?
N2 C13 H13 118.8 . . ?
C12 C13 H13 118.8 . . ?
O7 C14 O8 127.0(6) . . ?
O7 C14 C12 119.0(6) . . ?
O8 C14 C12 114.0(6) . . ?
O10 C15 O9 124.7(5) . . ?
O10 C15 C16 119.8(5) . . ?
O9 C15 C16 115.5(5) . . ?
N3 C16 C17 123.0(5) . . ?
N3 C16 C15 114.7(5) . . ?
C17 C16 C15 122.3(5) . . ?
C16 C17 C18 117.7(6) . . ?
C16 C17 H17 121.1 . . ?
C18 C17 H17 121.1 . . ?
C19 C18 C17 120.0(6) . . ?
C19 C18 H18 120.0 . . ?
C17 C18 H18 120.0 . . ?
C18 C19 C20 118.9(6) . . ?
C18 C19 C21 122.5(6) . . ?
C20 C19 C21 118.5(6) . . ?
N3 C20 C19 122.0(6) . . ?
N3 C20 H20 119.0 . . ?
C19 C20 H20 119.0 . . ?
O11 C21 O12 123.7(7) . . ?
O11 C21 C19 121.0(7) . . ?
O12 C21 C19 115.3(7) . . ?
O14 C22 O13 127.1(6) . . ?
O14 C22 C23 117.1(6) . . ?
O13 C22 C23 115.8(5) . . ?
N4 C23 C24 120.7(5) . . ?
N4 C23 C22 114.8(5) . . ?
C24 C23 C22 124.4(5) . . ?
C23 C24 C25 120.6(6) . . ?
C23 C24 H24 119.7 . . ?
C25 C24 H24 119.7 . . ?
C26 C25 C24 118.5(6) . . ?
C26 C25 H25 120.7 . . ?
C24 C25 H25 120.7 . . ?
C25 C26 C27 119.0(5) . . ?
C25 C26 C28 121.6(6) . . ?
C27 C26 C28 119.4(5) . . ?
N4 C27 C26 121.4(5) . . ?
N4 C27 H27 119.3 . . ?
C26 C27 H27 119.3 . . ?
O16 C28 O15 125.3(6) . . ?
O16 C28 C26 121.6(6) . . ?
O15 C28 C26 113.1(5) . . ?
O18 C29 O17 124.5(6) . . ?
O18 C29 C30 119.9(6) . . ?
O17 C29 C30 115.6(5) . . ?
N5 C30 C31 122.2(6) . . ?
N5 C30 C29 115.5(5) . . ?
C31 C30 C29 122.3(6) . . ?
C30 C31 C32 118.3(6) . . ?
C30 C31 H31 120.9 . . ?
C32 C31 H31 120.9 . . ?
C31 C32 C33 120.4(6) . . ?
C31 C32 H32 119.8 . . ?
C33 C32 H32 119.8 . . ?
C32 C33 C34 117.3(6) . . ?
C32 C33 C35 124.2(5) . . ?
C34 C33 C35 118.4(5) . . ?
N5 C34 C33 121.8(5) . . ?
N5 C34 H34 119.1 . . ?
C33 C34 H34 119.1 . . ?
O19 C35 O20 126.3(6) . . ?
O19 C35 C33 117.7(6) . . ?
O20 C35 C33 116.0(6) . . ?
O22 C36 O21 126.2(6) . . ?
O22 C36 C37 118.1(6) . . ?
O21 C36 C37 115.7(5) . . ?
N6 C37 C38 123.0(6) . . ?
N6 C37 C36 115.2(5) . . ?
C38 C37 C36 121.7(6) . . ?
C39 C38 C37 116.9(7) . . ?
C39 C38 H38 121.5 . . ?
C37 C38 H38 121.5 . . ?
C38 C39 C40 122.0(6) . . ?
C38 C39 H39 119.0 . . ?
C40 C39 H39 119.0 . . ?
C39 C40 C41 116.4(6) . . ?
C39 C40 C42 122.3(7) . . ?
C41 C40 C42 121.3(7) . . ?
N6 C41 C40 123.6(6) . . ?
N6 C41 H41 118.2 . . ?
C40 C41 H41 118.2 . . ?
O24 C42 O23 122.4(7) . . ?
O24 C42 C40 121.1(9) . . ?
O23 C42 C40 116.5(7) . . ?
N7 C43 C45 117.7(11) . . ?
N7 C43 H43 121.1 . . ?
C45 C43 H43 121.1 . . ?
N7 C44 C46 120.4(12) . . ?
N7 C44 H44 119.8 . . ?
C46 C44 H44 119.8 . . ?
C43 C45 C47 120.6(11) . . ?
C43 C45 H45 119.7 . . ?
C47 C45 H45 119.7 . . ?
C44 C46 C47 119.9(12) . . ?
C44 C46 H46 120.0 . . ?
C47 C46 H46 120.0 . . ?
C46 C47 C45 119.0(8) . . ?
C46 C47 C48 121.8(8) . . ?
C45 C47 C48 119.2(8) . . ?
C49 C48 C50 117.0(6) . . ?
C49 C48 C47 121.5(7) . . ?
C50 C48 C47 121.4(7) . . ?
C48 C49 C51 119.1(7) . . ?
C48 C49 H49 120.5 . . ?
C51 C49 H49 120.5 . . ?
C48 C50 C52 119.4(7) . . ?
C48 C50 H50 120.3 . . ?
C52 C50 H50 120.3 . . ?
N8 C51 C49 123.6(7) . . ?
N8 C51 H51 118.2 . . ?
C49 C51 H51 118.2 . . ?
N8 C52 C50 124.0(7) . . ?
N8 C52 H52 118.0 . . ?
C50 C52 H52 118.0 . . ?
N9 C53 C55 121.0(9) . . ?
N9 C53 H53 119.5 . . ?
C55 C53 H53 119.5 . . ?
N9 C54 C56 118.4(10) . . ?
N9 C54 H54 120.8 . . ?
C56 C54 H54 120.8 . . ?
C57 C55 C53 115.8(9) . . ?
C57 C55 H55 122.1 . . ?
C53 C55 H55 122.1 . . ?
C57 C56 C54 124.6(10) . . ?
C57 C56 H56 117.7 . . ?
C54 C56 H56 117.7 . . ?
C56 C57 C55 116.6(7) . . ?
C56 C57 C58 121.6(8) . . ?
C55 C57 C58 121.9(8) . . ?
C60 C58 C59 118.8(8) . . ?
C60 C58 C57 121.2(8) . . ?
C59 C58 C57 120.1(8) . . ?
C58 C59 C61 117.4(11) . . ?
C58 C59 H59 121.3 . . ?
C61 C59 H59 121.3 . . ?
C62 C60 C58 122.0(11) . . ?
C62 C60 H60 119.0 . . ?
C58 C60 H60 119.0 . . ?
N10 C61 C59 119.9(12) . . ?
N10 C61 H61 120.0 . . ?
C59 C61 H61 120.0 . . ?
N10 C62 C60 116.5(11) . . ?
N10 C62 H62 121.8 . . ?
C60 C62 H62 121.8 . . ?
N11 C63 C65 122.2(8) . . ?
N11 C63 H63 118.9 . . ?
C65 C63 H63 118.9 . . ?
N11 C64 C66 121.1(9) . . ?
N11 C64 H64 119.4 . . ?
C66 C64 H64 119.4 . . ?
C63 C65 C67 120.4(8) . . ?
C63 C65 H65 119.8 . . ?
C67 C65 H65 119.8 . . ?
C67 C66 C64 119.2(9) . . ?
C67 C66 H66 120.4 . . ?
C64 C66 H66 120.4 . . ?
C66 C67 C65 117.7(8) . . ?
C66 C67 C68 122.3(9) . . ?
C65 C67 C68 119.9(9) . . ?
C70 C68 C69 118.2(10) . . ?
C70 C68 C67 120.9(11) . . ?
C69 C68 C67 120.9(9) . . ?
C71 C69 C68 128.2(13) . . ?
C71 C69 H69 115.9 . . ?
C68 C69 H69 115.9 . . ?
C68 C70 C72 112.0(11) . . ?
C68 C70 H70 124.0 . . ?
C72 C70 H70 124.0 . . ?
N12 C71 C69 110.6(13) . . ?
N12 C71 H71 124.7 . . ?
C69 C71 H71 124.7 . . ?
N12 C72 C70 117.6(10) . . ?
N12 C72 H72 121.2 . . ?
C70 C72 H72 121.2 . . ?

loop_
_geom_bond_atom_site_label_1
_geom_bond_atom_site_label_2
_geom_bond_distance
_geom_bond_site_symmetry_2
_geom_bond_publ_flag
In1 O8 2.144(4) 1_655 ?
In1 O9 2.183(4) . ?
In1 O5 2.195(4) . ?
In1 O1 2.244(4) . ?
In1 O1 2.244(4) 1 ?
In1 N1 2.301(5) . ?
In1 N2 2.310(4) . ?
In1 N3 2.375(5) . ?
In2 O25 2.253(5) . ?
In2 O20 2.282(4) 1_655 ?
In2 O21 2.292(4) . ?
In2 O13 2.307(4) . ?
In2 O17 2.308(4) . ?
In2 N5 2.308(5) . ?
In2 N4 2.312(4) . ?
In2 N6 2.313(5) . ?
O1 O1 0.000(13) 1 ?
O1 C1 1.266(7) . ?
O2 C1 1.196(7) . ?
O3 C7 1.316(10) . ?
O4 C7 1.188(9) . ?
O5 C8 1.269(7) . ?
O6 C8 1.233(7) . ?
O7 C14 1.239(8) . ?
O8 C14 1.268(8) . ?
O8 In1 2.144(4) 1_455 ?
O9 C15 1.296(7) . ?
O10 C15 1.224(7) . ?
O11 C21 1.210(10) . ?
O12 C21 1.269(8) . ?
O13 C22 1.273(7) . ?
O14 C22 1.230(7) . ?
O15 C28 1.304(8) . ?
O16 C28 1.191(7) . ?
O17 C29 1.279(7) . ?
O18 C29 1.224(7) . ?
O19 C35 1.219(8) . ?
O20 C35 1.231(7) . ?
O20 In2 2.282(4) 1_455 ?
O21 C36 1.256(7) . ?
O22 C36 1.229(8) . ?
O23 C42 1.278(10) . ?
O24 C42 1.215(9) . ?
N1 C6 1.336(7) . ?
N1 C2 1.343(8) . ?
N2 C13 1.326(7) . ?
N2 C9 1.351(7) . ?
N3 C20 1.341(7) . ?
N3 C16 1.345(7) . ?
N4 C27 1.331(6) . ?
N4 C23 1.350(7) . ?
N5 C30 1.332(7) . ?
N5 C34 1.332(7) . ?
N6 C37 1.328(8) . ?
N6 C41 1.338(7) . ?
N7 C44 1.342(18) . ?
N7 C43 1.361(17) . ?
N7 H7 0.8600 . ?
N8 C52 1.285(9) . ?
N8 C51 1.322(10) . ?
N8 H8 0.8600 . ?
N9 C54 1.289(12) . ?
N9 C53 1.294(12) . ?
N9 H9 0.8600 . ?
N10 C61 1.275(16) . ?
N10 C62 1.367(16) . ?
N10 H10 0.8600 . ?
N11 C63 1.318(9) . ?
N11 C64 1.331(11) . ?
N11 H11 0.8600 . ?
N12 C72 1.275(10) . ?
N12 C71 1.283(12) . ?
N12 H12 0.8600 . ?
C1 O1 1.266(7) 1 ?
C1 C2 1.512(9) . ?
C2 C3 1.408(9) . ?
C3 C4 1.363(10) . ?
C3 H3 0.9300 . ?
C4 C5 1.399(10) . ?
C4 H4 0.9300 . ?
C5 C6 1.368(9) . ?
C5 C7 1.501(9) . ?
C6 H6 0.9300 . ?
C8 C9 1.512(8) . ?
C9 C10 1.360(8) . ?
C10 C11 1.402(9) . ?
C10 H10A 0.9300 . ?
C11 C12 1.377(8) . ?
C11 H11A 0.9300 . ?
C12 C13 1.403(8) . ?
C12 C14 1.497(8) . ?
C13 H13 0.9300 . ?
C15 C16 1.493(8) . ?
C16 C17 1.375(8) . ?
C17 C18 1.396(9) . ?
C17 H17 0.9300 . ?
C18 C19 1.356(9) . ?
C18 H18 0.9300 . ?
C19 C20 1.393(9) . ?
C19 C21 1.513(9) . ?
C20 H20 0.9300 . ?
C22 C23 1.519(7) . ?
C23 C24 1.361(8) . ?
C24 C25 1.382(8) . ?
C24 H24 0.9300 . ?
C25 C26 1.362(8) . ?
C25 H25 0.9300 . ?
C26 C27 1.400(8) . ?
C26 C28 1.502(8) . ?
C27 H27 0.9300 . ?
C29 C30 1.504(8) . ?
C30 C31 1.371(9) . ?
C31 C32 1.382(10) . ?
C31 H31 0.9300 . ?
C32 C33 1.385(9) . ?
C32 H32 0.9300 . ?
C33 C34 1.396(8) . ?
C33 C35 1.501(8) . ?
C34 H34 0.9300 . ?
C36 C37 1.517(8) . ?
C37 C38 1.398(9) . ?
C38 C39 1.370(10) . ?
C38 H38 0.9300 . ?
C39 C40 1.372(10) . ?
C39 H39 0.9300 . ?
C40 C41 1.394(8) . ?
C40 C42 1.481(10) . ?
C41 H41 0.9300 . ?
C43 C45 1.386(13) . ?
C43 H43 0.9300 . ?
C44 C46 1.363(13) . ?
C44 H44 0.9300 . ?
C45 C47 1.391(12) . ?
C45 H45 0.9300 . ?
C46 C47 1.370(12) . ?
C46 H46 0.9300 . ?
C47 C48 1.501(8) . ?
C48 C49 1.362(10) . ?
C48 C50 1.366(9) . ?
C49 C51 1.362(10) . ?
C49 H49 0.9300 . ?
C50 C52 1.367(9) . ?
C50 H50 0.9300 . ?
C51 H51 0.9300 . ?
C52 H52 0.9300 . ?
C53 C55 1.472(12) . ?
C53 H53 0.9300 . ?
C54 C56 1.367(11) . ?
C54 H54 0.9300 . ?
C55 C57 1.402(12) . ?
C55 H55 0.9300 . ?
C56 C57 1.361(12) . ?
C56 H56 0.9300 . ?
C57 C58 1.500(9) . ?
C58 C60 1.371(12) . ?
C58 C59 1.405(13) . ?
C59 C61 1.421(13) . ?
C59 H59 0.9300 . ?
C60 C62 1.371(13) . ?
C60 H60 0.9300 . ?
C61 H61 0.9300 . ?
C62 H62 0.9300 . ?
C63 C65 1.357(9) . ?
C63 H63 0.9300 . ?
C64 C66 1.416(13) . ?
C64 H64 0.9300 . ?
C65 C67 1.389(12) . ?
C65 H65 0.9300 . ?
C66 C67 1.353(13) . ?
C66 H66 0.9300 . ?
C67 C68 1.529(11) . ?
C68 C70 1.399(13) . ?
C68 C69 1.409(13) . ?
C69 C71 1.368(11) . ?
C69 H69 0.9300 . ?
C70 C72 1.572(11) . ?
C70 H70 0.9300 . ?
C71 H71 0.9300 . ?
C72 H72 0.9300 . ?

loop_
_geom_hbond_atom_site_label_D
_geom_hbond_atom_site_label_H
_geom_hbond_atom_site_label_A
_geom_hbond_distance_DH
_geom_hbond_distance_HA
_geom_hbond_distance_DA
_geom_hbond_angle_DHA
_geom_hbond_site_symmetry_A
N10 H10 O1 0.86 2.02 2.819(9) 154.6 1
N7 H7 O13 0.86 2.07 2.844(9) 149.0 2_666
N8 H8 O15 0.86 1.75 2.598(7) 169.3 2_776
N9 H9 O3 0.86 1.74 2.593(9) 168.8 1_445
N12 H12 O23 0.86 1.81 2.670(11) 173.4 1_445
N11 H11 O12 0.86 1.74 2.603(8) 178.3 2_665
